data_7713251
loop_
_publ_author_name
'Lindquist-Kleissler, Brent'
'Johnstone, Timothy C.'

_publ_section_title
;
 Models of the putative antimony(V)-diolate motifs in antileishmanial
 pentavalent antimonial drugs.
;
_journal_name_full 'Dalton transactions (Cambridge, England : 2003)'
_journal_paper_doi 10.1039/d3dt01623d
_journal_year 2023
_chemical_formula_moiety 'C25 H29 O2 Sb'
_chemical_formula_sum 'C25 H29 O2 Sb'
_chemical_formula_weight 483.23
_space_group_crystal_system triclinic
_space_group_IT_number 2
_space_group_name_Hall '-P 1'
_space_group_name_H-M_alt 'P -1'
_atom_sites_solution_hydrogens geom
_audit_creation_date 2022-12-08
_audit_creation_method
;
Olex2 1.5
(compiled 2022.04.07 svn.rca3783a0 for OlexSys, GUI svn.r6498)
;
_audit_update_record
;
2023-05-27 deposited with the CCDC.	2023-06-20 downloaded from the CCDC.
;
_cell_angle_alpha 79.804(2)
_cell_angle_beta 83.183(2)
_cell_angle_gamma 80.822(2)
_cell_formula_units_Z 2
_cell_length_a 8.6242(2)
_cell_length_b 9.3045(2)
_cell_length_c 14.1213(3)
_cell_measurement_reflns_used 18710
_cell_measurement_temperature 101(1)
_cell_measurement_theta_max 76.2090
_cell_measurement_theta_min 3.1770
_cell_volume 1096.19(4)
_computing_cell_refinement 'CrysAlisPro 1.171.42.64a (Rigaku OD, 2022)'
_computing_data_collection 'CrysAlisPro 1.171.42.64a (Rigaku OD, 2022)'
_computing_data_reduction 'CrysAlisPro 1.171.42.64a (Rigaku OD, 2022)'
_computing_molecular_graphics 'Olex2 1.5 (Dolomanov et al., 2009)'
_computing_publication_material 'Olex2 1.5 (Dolomanov et al., 2009)'
_computing_structure_refinement 'SHELXL 2018/3 (Sheldrick, 2015)'
_computing_structure_solution 'SHELXT 2018/2 (Sheldrick, 2018)'
_diffrn_ambient_environment N~2~
_diffrn_ambient_temperature 101(1)
_diffrn_detector 'Hybrid Pixel Array Detector'
_diffrn_detector_area_resol_mean 10.0000
_diffrn_detector_type HyPix
_diffrn_measured_fraction_theta_full 0.997
_diffrn_measured_fraction_theta_max 0.957
_diffrn_measurement_details
;
List of Runs (angles in degrees, time in seconds):

  # Type    Start    End  Width  t~exp~   \w     \q     \k     \f   Frames
#--------------------------------------------------------------------------
  1  \w     13.00  38.00   0.50    0.05    --   28.00  63.00   8.63   50
  2  \w    -70.00 -15.00   0.50    0.05    --  -49.41 107.00 -38.00  110
  3  \w    -49.00 -24.00   0.50    0.09    --  -84.25 107.00 -38.00   50
  4  \w    -60.00  19.00   0.50    0.05    --  -49.41  57.00 -60.00  158
  5  \w     25.00  53.00   0.50    0.05    --   36.00  59.00-169.97   56
  6  \w     27.00  52.00   0.50    0.05    --   40.00  59.00-146.60   50
  7  \w     27.00  52.00   0.50    0.05    --   40.00  59.00 -54.26   50
  8  \w     27.00  52.00   0.50    0.05    --   40.00  58.00-114.15   50
  9  \w     27.00  52.00   0.50    0.05    --   40.00  59.00  29.68   50
 10  \w     23.00  53.00   0.50    0.05    --   36.00  59.00  82.47   60
 11  \w     27.00  52.00   0.50    0.05    --   40.00  59.00 152.70   50
 12  \w    103.00 178.00   0.50    0.09    --  105.75  77.00 150.00  150
 13  \w    146.00 178.00   0.50    0.09    --  105.75  57.00 120.00   64
 14  \w     93.00 141.00   0.50    0.09    --  105.75  57.00 120.00   96
 15  \w    101.00 172.00   0.50    0.09    --  105.75  57.00  30.00  142
 16  \w    139.00 178.00   0.50    0.09    --  105.75  57.00 -60.00   78
 17  \w     98.00 135.00   0.50    0.09    --  105.75  57.00 -60.00   74
 18  \w     97.00 150.00   0.50    0.09    --  105.75  57.00-150.00  106
 19  \w    110.00 173.00   0.50    0.09    --  105.75  77.00-150.00  126
 20  \w     90.00 127.00   0.50    0.05    --   56.00  56.00 -16.99   74
 21  \w    150.00 176.00   0.50    0.09    --  105.75  57.00  90.00   52
 22  \w     95.00 140.00   0.50    0.09    --  105.75  57.00  90.00   90
 23  \w     44.00  69.00   0.50    0.05    --   56.00  56.00 -16.99   50
 24  \w     98.00 128.00   0.50    0.09    --  105.75  38.00 -60.00   60
 25  \w    136.00 162.00   0.50    0.09    --  105.75  38.00 -60.00   52
 26  \w    140.00 167.00   0.50    0.09    --  105.75  19.00  90.00   54
 27  \w     99.00 131.00   0.50    0.09    --  105.75  19.00  90.00   64
 28  \w     37.00  67.00   0.50    0.09    --  105.75 -57.00 120.00   60
 29  \w     35.00  60.00   0.50    0.09    --  105.75 -77.00  60.00   50
 30  \w     81.00 106.00   0.50    0.09    --  105.75 -77.00  60.00   50
 31  \w     35.00  65.00   0.50    0.09    --  105.75 -57.00  90.00   60
 32  \w     38.00  64.00   0.50    0.09    --  105.75 -57.00 -90.00   52
 33  \w     38.00  66.00   0.50    0.09    --  105.75 -57.00-120.00   56
 34  \w     36.00  64.00   0.50    0.09    --  105.75 -57.00-180.00   56
 35  \w    105.00 158.00   0.50    0.09    --  105.75 107.00 -38.00  106
 36  \w    -38.00 -13.00   0.50    0.05    --    4.00 122.00 166.95   50
 37  \w     36.00  64.00   0.50    0.09    --  105.75 -99.00 120.00   56
 38  \w     38.00 106.00   0.50    0.09    --  105.75 -99.00  60.00  136
 39  \w     36.00  64.00   0.50    0.09    --  105.75 -99.00 -90.00   56
 40  \w     69.00 101.00   0.50    0.09    --  105.75 -99.00 -90.00   64
 41  \w     69.00 106.00   0.50    0.09    --  105.75-107.00-137.00   74
 42  \w     46.00  92.00   0.50    0.09    --  105.75 -99.00-180.00   92
 43  \w     23.00  82.00   0.50    0.05    --   49.41-107.00-137.00  118
 44  \w     46.00 105.00   0.50    0.09    --  105.75 -99.00 -30.00  118
 45  \w     77.00 103.00   0.50    0.09    --  105.75 -99.00  30.00   52
 46  \w     36.00  64.00   0.50    0.09    --  105.75 -99.00  30.00   56
 47  \w     74.00 103.00   0.50    0.09    --  105.75 -99.00 120.00   58
 48  \w    -42.00 -17.00   0.50    0.05    --  -32.00 -64.00 -47.18   50
 49  \w    -76.00 -39.00   0.50    0.05    --  -52.00 -56.00 -33.95   74
 50  \w    -70.00 -44.00   0.50    0.05    --  -56.00 -56.00 -10.97   52
 51  \w    -85.00 -59.00   0.50    0.09    --  -72.00 -56.00 -42.66   52
 52  \w   -111.00 -85.00   0.50    0.05    --  -56.00 -56.00 -10.97   52
 53  \w   -126.00-100.00   0.50    0.09    --  -72.00 -56.00 -42.66   52
 54  \w    -88.00 -63.00   0.50    0.09    --  -76.00 -56.00  -4.65   50
 55  \w    -89.00 -63.00   0.50    0.09    --  -76.00 -56.00 -90.03   52
 56  \w    -89.00 -63.00   0.50    0.09    --  -76.00 -56.00-101.33   52
 57  \w    -91.00 -65.00   0.50    0.09    --  -76.00 -56.00-174.77   52
 58  \w   -142.00-116.00   0.50    0.09    --  -76.00 -56.00-101.33   52
 59  \w    -91.00 -65.00   0.50    0.09    --  -76.00 -55.00 -68.25   52
 60  \w    -69.00 -40.00   0.50    0.05    --  -52.00 -55.00  39.37   58
 61  \w    -70.00 -44.00   0.50    0.05    --  -56.00 -55.00  82.15   52
 62  \w   -102.00 -76.00   0.50    0.09    --  -84.25 -56.00 163.27   52
 63  \w    -85.00 -56.00   0.50    0.09    --  -68.00 -55.00  92.01   58
 64  \w   -122.00 -97.00   0.50    0.05    --  -52.00 -55.00  39.37   50
 65  \w    -93.00 -68.00   0.50    0.09    --  -80.00 -54.00  20.12   50
 66  \w    -89.00 -64.00   0.50    0.09    --  -76.00 -55.00-123.22   50
 67  \w    -89.00 -64.00   0.50    0.09    --  -76.00 -54.00-144.55   50
 68  \w   -105.00 -73.00   0.50    0.09    --  -84.25 -55.00-134.65   64
 69  \w    -70.00 -45.00   0.50    0.05    --  -56.00 -54.00-156.83   50
 70  \w   -127.00 -85.00   0.50    0.05    --  -56.00 -54.00-156.83   84
 71  \w   -100.00 -72.00   0.50    0.09    --  -84.25 -54.00-166.64   56
 72  \w   -148.00-122.00   0.50    0.09    --  -80.00 -54.00  20.12   52
 73  \w   -134.00 -77.00   0.50    0.09    --  -84.25 -53.00 -15.41  114
 74  \w    -97.00 -64.00   0.50    0.09    --  -76.00 -54.00  62.60   66
 75  \w    -97.00 -72.00   0.50    0.09    --  -84.25 -54.00  85.75   50
 76  \w   -107.00 -72.00   0.50    0.09    --  -84.25 -54.00 126.46   70
 77  \w   -155.00-130.00   0.50    0.09    --  -84.25 -54.00  85.75   50
 78  \w   -134.00-109.00   0.50    0.09    --  -84.25 -53.00   6.63   50
 79  \w   -151.00-125.00   0.50    0.09    --  -84.25 -53.00 -83.46   52
 80  \w   -131.00 -96.00   0.50    0.05    --  -60.00 -53.00 -93.59   70
 81  \w   -103.00 -73.00   0.50    0.09    --  -84.25 -53.00 -83.46   60
 82  \w   -101.00 -76.00   0.50    0.09    --  -84.25 -53.00   6.63   50
 83  \w    -85.00 -49.00   0.50    0.05    --  -60.00 -53.00 -93.59   72
 84  \w   -100.00 -73.00   0.50    0.09    --  -84.25 -53.00  49.52   54
 85  \w   -102.00 -48.00   0.50    0.05    --  -60.00 -53.00 147.33  108
 86  \w    -85.00 -60.00   0.50    0.09    --  -72.00 -53.00 139.64   50
 87  \w    -99.00 -74.00   0.50    0.09    --  -84.25 -53.00 170.56   50
 88  \w   -101.00 -73.00   0.50    0.09    --  -84.25 -53.00 143.52   56
 89  \w   -152.00-110.00   0.50    0.09    --  -84.25 -53.00 170.56   84
 90  \w   -150.00-125.00   0.50    0.09    --  -84.25 -53.00 143.52   50
 91  \w    -96.00 -62.00   0.50    0.09    --  -72.00 -50.00 117.48   68
 92  \w   -100.00 -74.00   0.50    0.09    --  -84.25 -51.00 100.86   52
 93  \w    -98.00 -73.00   0.50    0.09    --  -84.25 -50.00  31.23   50
 94  \w    -85.00 -59.00   0.50    0.09    --  -68.00 -52.00  27.63   52
 95  \w   -125.00 -99.00   0.50    0.09    --  -68.00 -52.00  27.63   52
 96  \w   -156.00-131.00   0.50    0.09    --  -84.25 -50.00 -59.44   50
 97  \w   -113.00 -74.00   0.50    0.09    --  -84.25 -50.00 -59.44   78
 98  \w    -91.00 -65.00   0.50    0.09    --  -72.00 -51.00-165.35   52
 99  \w   -102.00 -74.00   0.50    0.09    --  -84.25 -49.00-125.14   56
100  \w   -154.00-126.00   0.50    0.09    --  -84.25 -49.00-125.14   56
101  \w   -142.00-117.00   0.50    0.09    --  -84.25-107.00-137.00   50
;
_diffrn_measurement_device 'four-circle diffractometer'
_diffrn_measurement_device_type 'XtaLAB Synergy, Dualflex, HyPix'
_diffrn_measurement_method '\w scans'
_diffrn_orient_matrix_type 'CrysAlisPro convention (1999,Acta A55,543-557)'
_diffrn_orient_matrix_UB_11 0.1564254000
_diffrn_orient_matrix_UB_12 -0.1059987000
_diffrn_orient_matrix_UB_13 -0.0041525000
_diffrn_orient_matrix_UB_21 0.0118028000
_diffrn_orient_matrix_UB_22 0.0012776000
_diffrn_orient_matrix_UB_23 0.1078442000
_diffrn_orient_matrix_UB_31 -0.0917626000
_diffrn_orient_matrix_UB_32 -0.1328296000
_diffrn_orient_matrix_UB_33 0.0273224000
_diffrn_radiation_monochromator mirror
_diffrn_radiation_probe x-ray
_diffrn_radiation_type 'Cu K\a'
_diffrn_radiation_wavelength 1.54184
_diffrn_reflns_av_R_equivalents 0.0689
_diffrn_reflns_av_unetI/netI 0.0382
_diffrn_reflns_Laue_measured_fraction_full 0.997
_diffrn_reflns_Laue_measured_fraction_max 0.957
_diffrn_reflns_limit_h_max 10
_diffrn_reflns_limit_h_min -10
_diffrn_reflns_limit_k_max 10
_diffrn_reflns_limit_k_min -11
_diffrn_reflns_limit_l_max 17
_diffrn_reflns_limit_l_min -17
_diffrn_reflns_number 27604
_diffrn_reflns_point_group_measured_fraction_full 0.997
_diffrn_reflns_point_group_measured_fraction_max 0.957
_diffrn_reflns_theta_full 67.684
_diffrn_reflns_theta_max 77.384
_diffrn_reflns_theta_min 3.194
_diffrn_source 'micro-focus sealed X-ray tube'
_diffrn_source_type 'PhotonJet (Cu) X-ray Source'
_exptl_absorpt_coefficient_mu 10.103
_exptl_absorpt_correction_T_max 0.816
_exptl_absorpt_correction_T_min 0.389
_exptl_absorpt_correction_type gaussian
_exptl_absorpt_process_details
;
CrysAlisPro 1.171.42.64a (Rigaku Oxford Diffraction, 2022)
Numerical absorption correction based on gaussian integration over
a multifaceted crystal model
Empirical absorption correction using spherical harmonics,
implemented in SCALE3 ABSPACK scaling algorithm.
;
_exptl_crystal_colour Colorless
_exptl_crystal_density_diffrn 1.464
_exptl_crystal_description Plate
_exptl_crystal_F_000 492
_exptl_crystal_size_max 0.15
_exptl_crystal_size_mid 0.13
_exptl_crystal_size_min 0.06
_refine_diff_density_max 1.238
_refine_diff_density_min -0.956
_refine_diff_density_rms 0.103
_refine_ls_extinction_method none
_refine_ls_goodness_of_fit_ref 1.101
_refine_ls_hydrogen_treatment constr
_refine_ls_matrix_type full
_refine_ls_number_parameters 258
_refine_ls_number_reflns 4461
_refine_ls_number_restraints 0
_refine_ls_restrained_S_all 1.101
_refine_ls_R_factor_all 0.0321
_refine_ls_R_factor_gt 0.0310
_refine_ls_shift/su_max 0.001
_refine_ls_shift/su_mean 0.000
_refine_ls_structure_factor_coef Fsqd
_refine_ls_weighting_details 'w=1/[\s^2^(Fo^2^)+(0.0524P)^2^+0.2344P] where P=(Fo^2^+2Fc^2^)/3'
_refine_ls_weighting_scheme calc
_refine_ls_wR_factor_gt 0.0817
_refine_ls_wR_factor_ref 0.0825
_reflns_Friedel_coverage 0.000
_reflns_number_gt 4266
_reflns_number_total 4461
_reflns_threshold_expression 'I > 2\s(I)'
_cod_data_source_file d3dt01623d2.cif
_cod_data_source_block 2
_cod_database_code 7713251
_shelx_shelxl_version_number 2018/3
_chemical_oxdiff_formula 'Sb O2 C25 H29'
_chemical_oxdiff_usercomment 'BLK0536-Sat MeCN'
_shelx_space_group_comment
;
The symmetry employed for this shelxl refinement is uniquely defined
by the following loop, which should always be used as a source of
symmetry information in preference to the above space-group names.
They are only intended as comments.
;
_shelx_estimated_absorpt_t_max 0.582
_shelx_estimated_absorpt_t_min 0.313
_olex2_refinement_description
;
1. Fixed Uiso
 At 1.2 times of:
  All C(H) groups
 At 1.5 times of:
  All C(H,H,H) groups
2.a Ternary CH refined with riding coordinates:
 C1(H1), C2(H2)
2.b Aromatic/amide H refined with riding coordinates:
 C12(H12), C13(H13), C15(H15), C16(H16), C22(H22), C23(H23), C25(H25),
 C26(H26), C32(H32), C33(H33), C35(H35), C36(H36)
2.c Idealised Me refined as rotating group:
 C3(H3A,H3B,H3C), C4(H4A,H4B,H4C), C141(H14A,H14B,H14C), C241(H24A,H24B,H24C),
 C341(H34A,H34B,H34C)
;
_olex2_submission_special_instructions 'No special instructions were received'
_oxdiff_exptl_absorpt_empirical_details
;
Empirical correction (ABSPACK) includes:
- Absorption correction using spherical harmonics
- Frame scaling
- Detector area scaling
;
_oxdiff_exptl_absorpt_empirical_full_max 1.386
_oxdiff_exptl_absorpt_empirical_full_min 0.687

loop_
_space_group_symop_operation_xyz
'x, y, z'
'-x, -y, -z'

loop_
_atom_site_label
_atom_site_type_symbol
_atom_site_fract_x
_atom_site_fract_y
_atom_site_fract_z
_atom_site_U_iso_or_equiv
_atom_site_adp_type
_atom_site_occupancy
_atom_site_site_symmetry_order
_atom_site_calc_flag
_atom_site_refinement_flags_posn
_atom_site_refinement_flags_adp
_atom_site_refinement_flags_occupancy
_atom_site_disorder_assembly
_atom_site_disorder_group
Sb1 Sb 0.39014(2) 0.35758(2) 0.28310(2) 0.01657(8) Uani 1 1 d . . . . .
O1 O 0.6093(2) 0.4024(2) 0.24610(15) 0.0254(4) Uani 1 1 d . . . . .
O2 O 0.3836(2) 0.5168(2) 0.36462(14) 0.0228(4) Uani 1 1 d . . . . .
C1 C 0.6495(4) 0.5153(3) 0.2919(2) 0.0249(6) Uani 1 1 d . . . . .
H1 H 0.714994 0.578193 0.243489 0.030 Uiso 1 1 calc R U . . .
C2 C 0.4953(4) 0.6119(3) 0.3216(2) 0.0240(6) Uani 1 1 d . . . . .
H2 H 0.453912 0.672937 0.261807 0.029 Uiso 1 1 calc R U . . .
C3 C 0.7482(4) 0.4433(4) 0.3746(3) 0.0338(7) Uani 1 1 d . . . . .
H3A H 0.682712 0.389071 0.425719 0.051 Uiso 1 1 calc R U . . .
H3B H 0.788825 0.519502 0.400464 0.051 Uiso 1 1 calc R U . . .
H3C H 0.836763 0.374869 0.350822 0.051 Uiso 1 1 calc R U . . .
C4 C 0.5141(4) 0.7151(4) 0.3901(2) 0.0301(7) Uani 1 1 d . . . . .
H4A H 0.413374 0.777649 0.402125 0.045 Uiso 1 1 calc R U . . .
H4B H 0.594601 0.777255 0.361219 0.045 Uiso 1 1 calc R U . . .
H4C H 0.546448 0.657102 0.451348 0.045 Uiso 1 1 calc R U . . .
C11 C 0.4577(3) 0.1652(3) 0.2134(2) 0.0192(5) Uani 1 1 d . . . . .
C12 C 0.6117(3) 0.1138(3) 0.1806(2) 0.0231(6) Uani 1 1 d . . . . .
H12 H 0.696256 0.162692 0.189444 0.028 Uiso 1 1 calc R U . . .
C13 C 0.6412(4) -0.0105(3) 0.1345(2) 0.0262(6) Uani 1 1 d . . . . .
H13 H 0.746596 -0.044650 0.111966 0.031 Uiso 1 1 calc R U . . .
C14 C 0.5211(3) -0.0851(3) 0.1207(2) 0.0216(6) Uani 1 1 d . . . . .
C15 C 0.3672(4) -0.0334(3) 0.1546(2) 0.0235(6) Uani 1 1 d . . . . .
H15 H 0.282803 -0.083138 0.146651 0.028 Uiso 1 1 calc R U . . .
C16 C 0.3369(3) 0.0905(3) 0.2000(2) 0.0203(6) Uani 1 1 d . . . . .
H16 H 0.231456 0.124771 0.222304 0.024 Uiso 1 1 calc R U . . .
C21 C 0.2630(3) 0.2463(3) 0.40588(19) 0.0183(5) Uani 1 1 d . . . . .
C22 C 0.3164(3) 0.0997(3) 0.4423(2) 0.0215(6) Uani 1 1 d . . . . .
H22 H 0.406646 0.048755 0.410851 0.026 Uiso 1 1 calc R U . . .
C23 C 0.2379(4) 0.0275(3) 0.5248(2) 0.0260(6) Uani 1 1 d . . . . .
H23 H 0.276639 -0.071638 0.549922 0.031 Uiso 1 1 calc R U . . .
C24 C 0.1041(4) 0.0989(3) 0.5705(2) 0.0245(6) Uani 1 1 d . . . . .
C25 C 0.0503(4) 0.2448(3) 0.5328(2) 0.0249(6) Uani 1 1 d . . . . .
H25 H -0.042651 0.294182 0.562657 0.030 Uiso 1 1 calc R U . . .
C26 C 0.1300(3) 0.3190(3) 0.4526(2) 0.0225(6) Uani 1 1 d . . . . .
H26 H 0.093788 0.419631 0.429542 0.027 Uiso 1 1 calc R U . . .
C31 C 0.2516(3) 0.4887(3) 0.17817(19) 0.0191(5) Uani 1 1 d . . . . .
C32 C 0.1223(4) 0.5917(4) 0.1999(2) 0.0322(7) Uani 1 1 d . . . . .
H32 H 0.089129 0.601473 0.265361 0.039 Uiso 1 1 calc R U . . .
C33 C 0.0411(4) 0.6806(4) 0.1259(2) 0.0363(8) Uani 1 1 d . . . . .
H33 H -0.048524 0.748586 0.141963 0.044 Uiso 1 1 calc R U . . .
C34 C 0.0886(3) 0.6719(4) 0.0292(2) 0.0275(6) Uani 1 1 d . . . . .
C35 C 0.2201(4) 0.5708(3) 0.0074(2) 0.0268(6) Uani 1 1 d . . . . .
H35 H 0.255653 0.563662 -0.058078 0.032 Uiso 1 1 calc R U . . .
C36 C 0.2995(4) 0.4805(3) 0.0811(2) 0.0238(6) Uani 1 1 d . . . . .
H36 H 0.388365 0.411697 0.064955 0.029 Uiso 1 1 calc R U . . .
C141 C 0.5533(4) -0.2163(3) 0.0687(2) 0.0272(6) Uani 1 1 d . . . . .
H14A H 0.570133 -0.182528 -0.001008 0.041 Uiso 1 1 calc R U . . .
H14B H 0.463006 -0.271130 0.082389 0.041 Uiso 1 1 calc R U . . .
H14C H 0.647880 -0.280712 0.090930 0.041 Uiso 1 1 calc R U . . .
C241 C 0.0181(4) 0.0198(4) 0.6593(2) 0.0330(7) Uani 1 1 d . . . . .
H24A H 0.085638 -0.001968 0.712627 0.050 Uiso 1 1 calc R U . . .
H24B H -0.007669 -0.072593 0.645108 0.050 Uiso 1 1 calc R U . . .
H24C H -0.079343 0.082645 0.677581 0.050 Uiso 1 1 calc R U . . .
C341 C 0.0002(4) 0.7686(4) -0.0506(3) 0.0372(8) Uani 1 1 d . . . . .
H34A H 0.011549 0.871912 -0.051429 0.056 Uiso 1 1 calc R U . . .
H34B H -0.111779 0.756882 -0.039281 0.056 Uiso 1 1 calc R U . . .
H34C H 0.043477 0.739563 -0.112958 0.056 Uiso 1 1 calc R U . . .

loop_
_atom_site_aniso_label
_atom_site_aniso_U_11
_atom_site_aniso_U_22
_atom_site_aniso_U_33
_atom_site_aniso_U_23
_atom_site_aniso_U_13
_atom_site_aniso_U_12
Sb1 0.01851(11) 0.01553(12) 0.01616(11) -0.00330(7) -0.00223(7) -0.00258(7)
O1 0.0219(10) 0.0282(11) 0.0290(11) -0.0106(9) 0.0005(8) -0.0075(8)
O2 0.0288(10) 0.0188(10) 0.0236(10) -0.0077(8) -0.0026(8) -0.0069(8)
C1 0.0256(14) 0.0269(16) 0.0255(14) -0.0067(12) -0.0045(11) -0.0097(12)
C2 0.0274(15) 0.0214(14) 0.0236(14) -0.0008(11) -0.0025(11) -0.0071(12)
C3 0.0320(17) 0.0352(18) 0.0374(18) -0.0105(14) -0.0112(14) -0.0029(14)
C4 0.0367(17) 0.0247(16) 0.0326(16) -0.0106(13) -0.0027(13) -0.0097(13)
C11 0.0226(14) 0.0150(13) 0.0209(13) -0.0072(10) -0.0004(10) -0.0016(11)
C12 0.0183(13) 0.0225(15) 0.0299(15) -0.0073(12) -0.0024(11) -0.0031(11)
C13 0.0242(14) 0.0234(15) 0.0289(15) -0.0065(12) 0.0006(12) 0.0031(12)
C14 0.0283(14) 0.0167(13) 0.0181(13) 0.0003(10) -0.0016(11) -0.0015(11)
C15 0.0285(15) 0.0226(15) 0.0210(13) -0.0024(11) -0.0027(11) -0.0088(12)
C16 0.0207(13) 0.0209(14) 0.0202(13) -0.0056(11) -0.0004(10) -0.0041(11)
C21 0.0190(12) 0.0196(14) 0.0169(12) -0.0023(10) -0.0009(10) -0.0058(10)
C22 0.0230(13) 0.0183(14) 0.0233(14) -0.0035(11) -0.0017(11) -0.0039(11)
C23 0.0320(15) 0.0225(15) 0.0238(14) -0.0006(11) -0.0052(12) -0.0064(12)
C24 0.0266(14) 0.0310(16) 0.0185(13) -0.0030(11) -0.0029(11) -0.0123(12)
C25 0.0246(14) 0.0286(16) 0.0227(14) -0.0086(12) 0.0001(11) -0.0036(12)
C26 0.0229(13) 0.0227(15) 0.0228(14) -0.0066(11) -0.0025(11) -0.0018(11)
C31 0.0193(13) 0.0169(13) 0.0206(13) -0.0008(10) -0.0043(10) -0.0017(10)
C32 0.0310(16) 0.0363(18) 0.0230(14) -0.0004(13) 0.0014(12) 0.0070(13)
C33 0.0269(16) 0.042(2) 0.0309(17) 0.0031(14) 0.0011(13) 0.0094(14)
C34 0.0229(14) 0.0283(16) 0.0294(15) 0.0051(12) -0.0060(12) -0.0061(12)
C35 0.0355(16) 0.0264(16) 0.0200(14) -0.0025(11) -0.0060(12) -0.0074(13)
C36 0.0296(15) 0.0201(14) 0.0219(14) -0.0061(11) -0.0035(11) -0.0005(12)
C141 0.0409(17) 0.0175(15) 0.0230(14) -0.0050(11) -0.0009(13) -0.0032(13)
C241 0.0355(17) 0.0383(19) 0.0252(15) 0.0010(13) 0.0008(13) -0.0144(15)
C341 0.0272(16) 0.043(2) 0.0361(18) 0.0130(15) -0.0107(13) -0.0036(14)

loop_
_atom_type_symbol
_atom_type_description
_atom_type_scat_dispersion_real
_atom_type_scat_dispersion_imag
_atom_type_scat_source
C C 0.0181 0.0091 'International Tables Vol C Tables 4.2.6.8 and 6.1.1.4'
H H 0.0000 0.0000 'International Tables Vol C Tables 4.2.6.8 and 6.1.1.4'
O O 0.0492 0.0322 'International Tables Vol C Tables 4.2.6.8 and 6.1.1.4'
Sb Sb -0.0562 5.8946 'International Tables Vol C Tables 4.2.6.8 and 6.1.1.4'

loop_
_exptl_crystal_face_index_h
_exptl_crystal_face_index_k
_exptl_crystal_face_index_l
_exptl_crystal_face_perp_dist
1 1 2 0.0724
-1 -2 2 0.0478
-1 -1 -2 0.0537
-2 -2 -1 0.0488
-2 -1 -2 0.0387
2 2 1 0.0732
0 -1 1 0.0464
-1 0 -1 0.0243
1 -1 2 0.0410
1 -2 2 0.0454
-2 -1 -1 0.0360
2 1 1 0.0572
2 0 1 0.0352
1 0 2 0.0417
1 -2 0 0.0562
1 1 0 0.0810
1 -2 -2 0.0564
0 -2 -1 0.0624
1 0 -1 0.0750
0 -1 -1 0.0593
0 1 1 0.0916
2 1 -2 0.0762
-1 1 -2 0.0428
-2 0 1 0.0271
0 0 1 0.0336

loop_
_geom_angle_atom_site_label_1
_geom_angle_atom_site_label_2
_geom_angle_atom_site_label_3
_geom_angle
_geom_angle_site_symmetry_1
_geom_angle_site_symmetry_3
_geom_angle_publ_flag
O1 Sb1 O2 81.95(8) . . ?
O1 Sb1 C11 87.27(10) . . ?
O1 Sb1 C21 137.18(9) . . ?
O1 Sb1 C31 106.20(10) . . ?
O2 Sb1 C11 164.14(10) . . ?
O2 Sb1 C21 85.26(9) . . ?
O2 Sb1 C31 95.65(9) . . ?
C21 Sb1 C11 94.94(11) . . ?
C31 Sb1 C11 98.52(11) . . ?
C31 Sb1 C21 115.65(10) . . ?
C1 O1 Sb1 114.24(17) . . ?
C2 O2 Sb1 108.99(16) . . ?
O1 C1 H1 108.3 . . ?
O1 C1 C2 107.9(2) . . ?
O1 C1 C3 108.9(3) . . ?
C2 C1 H1 108.3 . . ?
C3 C1 H1 108.3 . . ?
C3 C1 C2 114.9(3) . . ?
O2 C2 C1 108.0(2) . . ?
O2 C2 H2 108.2 . . ?
O2 C2 C4 110.0(2) . . ?
C1 C2 H2 108.2 . . ?
C4 C2 C1 114.1(3) . . ?
C4 C2 H2 108.2 . . ?
C1 C3 H3A 109.5 . . ?
C1 C3 H3B 109.5 . . ?
C1 C3 H3C 109.5 . . ?
H3A C3 H3B 109.5 . . ?
H3A C3 H3C 109.5 . . ?
H3B C3 H3C 109.5 . . ?
C2 C4 H4A 109.5 . . ?
C2 C4 H4B 109.5 . . ?
C2 C4 H4C 109.5 . . ?
H4A C4 H4B 109.5 . . ?
H4A C4 H4C 109.5 . . ?
H4B C4 H4C 109.5 . . ?
C12 C11 Sb1 124.6(2) . . ?
C16 C11 Sb1 116.64(19) . . ?
C16 C11 C12 118.8(3) . . ?
C11 C12 H12 120.2 . . ?
C11 C12 C13 119.6(3) . . ?
C13 C12 H12 120.2 . . ?
C12 C13 H13 119.1 . . ?
C14 C13 C12 121.8(3) . . ?
C14 C13 H13 119.1 . . ?
C13 C14 C15 118.2(3) . . ?
C13 C14 C141 121.4(3) . . ?
C15 C14 C141 120.4(3) . . ?
C14 C15 H15 119.8 . . ?
C16 C15 C14 120.3(3) . . ?
C16 C15 H15 119.8 . . ?
C11 C16 C15 121.3(3) . . ?
C11 C16 H16 119.3 . . ?
C15 C16 H16 119.3 . . ?
C22 C21 Sb1 119.7(2) . . ?
C26 C21 Sb1 121.2(2) . . ?
C26 C21 C22 119.1(3) . . ?
C21 C22 H22 119.9 . . ?
C21 C22 C23 120.3(3) . . ?
C23 C22 H22 119.9 . . ?
C22 C23 H23 119.6 . . ?
C24 C23 C22 120.7(3) . . ?
C24 C23 H23 119.6 . . ?
C23 C24 C25 118.6(3) . . ?
C23 C24 C241 120.6(3) . . ?
C25 C24 C241 120.8(3) . . ?
C24 C25 H25 119.4 . . ?
C26 C25 C24 121.2(3) . . ?
C26 C25 H25 119.4 . . ?
C21 C26 H26 120.0 . . ?
C25 C26 C21 120.1(3) . . ?
C25 C26 H26 120.0 . . ?
C32 C31 Sb1 123.4(2) . . ?
C32 C31 C36 118.2(3) . . ?
C36 C31 Sb1 118.1(2) . . ?
C31 C32 H32 119.9 . . ?
C31 C32 C33 120.2(3) . . ?
C33 C32 H32 119.9 . . ?
C32 C33 H33 119.3 . . ?
C34 C33 C32 121.5(3) . . ?
C34 C33 H33 119.3 . . ?
C33 C34 C35 118.2(3) . . ?
C33 C34 C341 121.2(3) . . ?
C35 C34 C341 120.6(3) . . ?
C34 C35 H35 119.8 . . ?
C36 C35 C34 120.4(3) . . ?
C36 C35 H35 119.8 . . ?
C31 C36 H36 119.3 . . ?
C35 C36 C31 121.5(3) . . ?
C35 C36 H36 119.3 . . ?
C14 C141 H14A 109.5 . . ?
C14 C141 H14B 109.5 . . ?
C14 C141 H14C 109.5 . . ?
H14A C141 H14B 109.5 . . ?
H14A C141 H14C 109.5 . . ?
H14B C141 H14C 109.5 . . ?
C24 C241 H24A 109.5 . . ?
C24 C241 H24B 109.5 . . ?
C24 C241 H24C 109.5 . . ?
H24A C241 H24B 109.5 . . ?
H24A C241 H24C 109.5 . . ?
H24B C241 H24C 109.5 . . ?
C34 C341 H34A 109.5 . . ?
C34 C341 H34B 109.5 . . ?
C34 C341 H34C 109.5 . . ?
H34A C341 H34B 109.5 . . ?
H34A C341 H34C 109.5 . . ?
H34B C341 H34C 109.5 . . ?

loop_
_geom_bond_atom_site_label_1
_geom_bond_atom_site_label_2
_geom_bond_distance
_geom_bond_site_symmetry_2
_geom_bond_publ_flag
Sb1 O1 1.990(2) . ?
Sb1 O2 2.021(2) . ?
Sb1 C11 2.160(3) . ?
Sb1 C21 2.134(3) . ?
Sb1 C31 2.104(3) . ?
O1 C1 1.433(4) . ?
O2 C2 1.422(4) . ?
C1 H1 1.0000 . ?
C1 C2 1.541(4) . ?
C1 C3 1.522(4) . ?
C2 H2 1.0000 . ?
C2 C4 1.516(4) . ?
C3 H3A 0.9800 . ?
C3 H3B 0.9800 . ?
C3 H3C 0.9800 . ?
C4 H4A 0.9800 . ?
C4 H4B 0.9800 . ?
C4 H4C 0.9800 . ?
C11 C12 1.392(4) . ?
C11 C16 1.389(4) . ?
C12 H12 0.9500 . ?
C12 C13 1.400(4) . ?
C13 H13 0.9500 . ?
C13 C14 1.385(5) . ?
C14 C15 1.396(4) . ?
C14 C141 1.506(4) . ?
C15 H15 0.9500 . ?
C15 C16 1.391(4) . ?
C16 H16 0.9500 . ?
C21 C22 1.395(4) . ?
C21 C26 1.393(4) . ?
C22 H22 0.9500 . ?
C22 C23 1.395(4) . ?
C23 H23 0.9500 . ?
C23 C24 1.386(4) . ?
C24 C25 1.393(4) . ?
C24 C241 1.513(4) . ?
C25 H25 0.9500 . ?
C25 C26 1.386(4) . ?
C26 H26 0.9500 . ?
C31 C32 1.392(4) . ?
C31 C36 1.396(4) . ?
C32 H32 0.9500 . ?
C32 C33 1.396(4) . ?
C33 H33 0.9500 . ?
C33 C34 1.392(5) . ?
C34 C35 1.394(4) . ?
C34 C341 1.512(4) . ?
C35 H35 0.9500 . ?
C35 C36 1.390(4) . ?
C36 H36 0.9500 . ?
C141 H14A 0.9800 . ?
C141 H14B 0.9800 . ?
C141 H14C 0.9800 . ?
C241 H24A 0.9800 . ?
C241 H24B 0.9800 . ?
C241 H24C 0.9800 . ?
C341 H34A 0.9800 . ?
C341 H34B 0.9800 . ?
C341 H34C 0.9800 . ?

loop_
_geom_torsion_atom_site_label_1
_geom_torsion_atom_site_label_2
_geom_torsion_atom_site_label_3
_geom_torsion_atom_site_label_4
_geom_torsion
_geom_torsion_site_symmetry_1
_geom_torsion_site_symmetry_2
_geom_torsion_site_symmetry_3
_geom_torsion_site_symmetry_4
_geom_torsion_publ_flag
Sb1 O1 C1 C2 -23.6(3) . . . . ?
Sb1 O1 C1 C3 101.7(2) . . . . ?
Sb1 O2 C2 C1 -44.7(2) . . . . ?
Sb1 O2 C2 C4 -169.8(2) . . . . ?
Sb1 C11 C12 C13 -178.6(2) . . . . ?
Sb1 C11 C16 C15 179.0(2) . . . . ?
Sb1 C21 C22 C23 177.5(2) . . . . ?
Sb1 C21 C26 C25 -179.4(2) . . . . ?
Sb1 C31 C32 C33 176.4(3) . . . . ?
Sb1 C31 C36 C35 -175.7(2) . . . . ?
O1 C1 C2 O2 44.6(3) . . . . ?
O1 C1 C2 C4 167.2(2) . . . . ?
C3 C1 C2 O2 -77.0(3) . . . . ?
C3 C1 C2 C4 45.6(4) . . . . ?
C11 C12 C13 C14 -0.3(5) . . . . ?
C12 C11 C16 C15 -0.1(4) . . . . ?
C12 C13 C14 C15 -0.2(4) . . . . ?
C12 C13 C14 C141 178.4(3) . . . . ?
C13 C14 C15 C16 0.6(4) . . . . ?
C14 C15 C16 C11 -0.4(4) . . . . ?
C16 C11 C12 C13 0.5(4) . . . . ?
C21 C22 C23 C24 1.4(4) . . . . ?
C22 C21 C26 C25 -1.6(4) . . . . ?
C22 C23 C24 C25 -0.6(4) . . . . ?
C22 C23 C24 C241 179.3(3) . . . . ?
C23 C24 C25 C26 -1.4(4) . . . . ?
C24 C25 C26 C21 2.5(4) . . . . ?
C26 C21 C22 C23 -0.4(4) . . . . ?
C31 C32 C33 C34 -1.6(6) . . . . ?
C32 C31 C36 C35 -0.8(5) . . . . ?
C32 C33 C34 C35 0.3(5) . . . . ?
C32 C33 C34 C341 -180.0(3) . . . . ?
C33 C34 C35 C36 0.8(5) . . . . ?
C34 C35 C36 C31 -0.5(5) . . . . ?
C36 C31 C32 C33 1.8(5) . . . . ?
C141 C14 C15 C16 -178.0(3) . . . . ?
C241 C24 C25 C26 178.8(3) . . . . ?
C341 C34 C35 C36 -179.0(3) . . . . ?

loop_
_exptl_oxdiff_crystal_face_indexfrac_h
_exptl_oxdiff_crystal_face_indexfrac_k
_exptl_oxdiff_crystal_face_indexfrac_l
_exptl_oxdiff_crystal_face_x
_exptl_oxdiff_crystal_face_y
_exptl_oxdiff_crystal_face_z
1.0000 1.0000 2.0000 0.0421 0.2288 -0.1699
-1.0000 -2.0000 2.0000 0.0473 0.2013 0.4121
-1.0000 -1.0000 -2.0000 -0.0421 -0.2288 0.1699
-2.0000 -2.0000 -1.0000 -0.0967 -0.1340 0.4219
-2.0000 -1.0000 -2.0000 -0.1985 -0.2406 0.2617
2.0000 2.0000 1.0000 0.0967 0.1340 -0.4219
-0.0000 -1.0000 1.0000 0.1018 0.1066 0.1602
-1.0000 0.0000 -1.0000 -0.1523 -0.1196 0.0644
1.0000 -1.0000 2.0000 0.2541 0.2262 0.0957
1.0000 -2.0000 2.0000 0.3601 0.2249 0.2285
-2.0000 -1.0000 -1.0000 -0.2027 -0.1327 0.2890
2.0000 1.0000 1.0000 0.2027 0.1327 -0.2890
2.0000 0.0000 1.0000 0.3087 0.1315 -0.1562
1.0000 -0.0000 2.0000 0.1481 0.2275 -0.0371
1.0000 -2.0000 0.0000 0.3684 0.0092 0.1739
1.0000 1.0000 -0.0000 0.0504 0.0131 -0.2246
1.0000 -2.0000 -2.0000 0.3767 -0.2064 0.1193
0.0000 -2.0000 -1.0000 0.2161 -0.1104 0.2383
1.0000 -0.0000 -1.0000 0.1606 -0.0960 -0.1191
-0.0000 -1.0000 -1.0000 0.1102 -0.1091 0.1055
0.0000 1.0000 1.0000 -0.1102 0.1091 -0.1055
2.0000 1.0000 -2.0000 0.2152 -0.1908 -0.3710
-1.0000 1.0000 -2.0000 -0.2541 -0.2262 -0.0957
-2.0000 0.0000 1.0000 -0.3170 0.0842 0.2108
0.0000 0.0000 1.0000 -0.0042 0.1078 0.0273
